data_7003033
loop_
_publ_author_name
'Juri\'c, Marijana'
'Peri\'c, Berislav'
'Brni\<cevi\'c, Nevenka'
'Planini\'c, Pavica'
'Paji\'c, Damir'
'Zadro, Kre\<so'
'Giester, Gerald'
'Kaitner, Branko'

_publ_section_title
;
 Supramolecular motifs and solvatomorphism within the compounds
 [M(bpy)3]2[NbO(C2O4)3]Cl&#x00B7;nH2O (M = Fe2+, Co2+, Ni2+, Cu2+ and
 Zn2+; n = 11, 12). Syntheses, structures and magnetic properties
;
_journal_issue 6
_journal_name_full 'Dalton Transactions'
_journal_page_first 742
_journal_page_last 754
_journal_paper_doi 10.1039/b707937k
_journal_year 2008
_chemical_formula_moiety '2(C30 H24 N6 Ni), C6 Nb O13, 11(H2 O), Cl'
_chemical_formula_structural '(C30 H24 N6 Ni)2, (C6 Nb O13), 11(H2 O), Cl'
_chemical_formula_sum 'C66 H70 Cl N12 Nb Ni2 O24'
_chemical_formula_weight 1661.12
_chemical_name_systematic
;
?
;
_space_group_IT_number 14
_symmetry_cell_setting monoclinic
_symmetry_Int_Tables_number 14
_symmetry_space_group_name_Hall '-P 2ybc'
_symmetry_space_group_name_H-M 'P 1 21/c 1'
_atom_sites_solution_primary direct
_atom_sites_solution_secondary difmap
_cell_angle_alpha 90
_cell_angle_beta 101.690(10)
_cell_angle_gamma 90
_cell_formula_units_Z 4
_cell_length_a 23.875(3)
_cell_length_b 13.2650(10)
_cell_length_c 23.115(2)
_cell_measurement_reflns_used 42694
_cell_measurement_temperature 200(3)
_cell_measurement_theta_max 30.55
_cell_measurement_theta_min 3.46
_cell_volume 7168.7(12)
_computing_cell_refinement 'DENZO-SCALEPACK (Otwinowski & Minor, 1997)'
_computing_data_collection 'Nonius Collect Software (Nonius, 1998)'
_computing_data_reduction 'DENZO-SCALEPACK (Otwinowski & Minor, 1997)'
_computing_molecular_graphics 'PLATON (Spek, 2003), ORTEP-3, (Farrugia, 1997)'
_computing_publication_material 'PLATON (Spek, 2003)'
_computing_structure_refinement 'SHELXL97 (Sheldrick, 1997)'
_computing_structure_solution 'SHELXS97 (Sheldrick, 1997)'
_diffrn_ambient_temperature 200(3)
_diffrn_detector_area_resol_mean 18.4
_diffrn_measured_fraction_theta_full 0.996
_diffrn_measured_fraction_theta_max 0.996
_diffrn_measurement_device_type 'Nonius-Kappa CCD'
_diffrn_measurement_method 'omega scans'
_diffrn_radiation_monochromator graphite
_diffrn_radiation_probe x-ray
_diffrn_radiation_source 'fine-focus sealed tube'
_diffrn_radiation_type MoK\a
_diffrn_radiation_wavelength 0.71073
_diffrn_reflns_av_R_equivalents 0.1067
_diffrn_reflns_av_sigmaI/netI 0.1526
_diffrn_reflns_limit_h_max 34
_diffrn_reflns_limit_h_min -34
_diffrn_reflns_limit_k_max 18
_diffrn_reflns_limit_k_min -18
_diffrn_reflns_limit_l_max 32
_diffrn_reflns_limit_l_min -32
_diffrn_reflns_number 42694
_diffrn_reflns_reduction_process
;
?
;
_diffrn_reflns_theta_full 30.55
_diffrn_reflns_theta_max 30.55
_diffrn_reflns_theta_min 3.46
_exptl_absorpt_coefficient_mu 0.802
_exptl_absorpt_correction_T_max 0.96
_exptl_absorpt_correction_T_min 0.79
_exptl_absorpt_correction_type multi-scan
_exptl_absorpt_process_details 'DENZO-SCALEPACK (Otwinowski & Minor, 1997)'
_exptl_crystal_colour pink
_exptl_crystal_density_diffrn 1.539
_exptl_crystal_density_method 'Not Measured'
_exptl_crystal_description needle
_exptl_crystal_F_000 3424
_exptl_crystal_size_max 0.3
_exptl_crystal_size_mid 0.1
_exptl_crystal_size_min 0.05
_refine_diff_density_max 1.428
_refine_diff_density_min -1.129
_refine_diff_density_rms 0.089
_refine_ls_extinction_method none
_refine_ls_goodness_of_fit_ref 0.965
_refine_ls_hydrogen_treatment mixed
_refine_ls_matrix_type full
_refine_ls_number_parameters 1033
_refine_ls_number_reflns 21837
_refine_ls_number_restraints 47
_refine_ls_restrained_S_all 0.964
_refine_ls_R_factor_all 0.1674
_refine_ls_R_factor_gt 0.0627
_refine_ls_shift/su_max 0.001
_refine_ls_shift/su_mean 0.000
_refine_ls_structure_factor_coef Fsqd
_refine_ls_weighting_details 'calc w=1/[\s^2^(Fo^2^)+(0.0538P)^2^+0.0000P] where P=(Fo^2^+2Fc^2^)/3'
_refine_ls_weighting_scheme calc
_refine_ls_wR_factor_gt 0.1115
_refine_ls_wR_factor_ref 0.1367
_reflns_number_gt 10419
_reflns_number_total 21837
_reflns_threshold_expression >2sigma(I)
_cod_data_source_file b707937k.txt
_cod_data_source_block IV
_cod_depositor_comments
;
The following automatic conversions were performed:
'_symmetry_cell_setting' value 'Monoclinic' changed to 'monoclinic'
according to '/home/saulius/struct/CIF-dictionaries/cif_core.dic'
dictionary named 'cif_core.dic' version 2.4.1 from 2010-06-29.

Automatic conversion script
Id: cif_fix_enum 1527 2010-12-29 10:47:43Z saulius 
;
_cod_original_sg_symbol_H-M 'P 21/c'
_cod_database_code 7003033

loop_
_symmetry_equiv_pos_as_xyz
x,y,z
-x,1/2+y,1/2-z
-x,-y,-z
x,1/2-y,1/2+z

loop_
_atom_site_aniso_label
_atom_site_aniso_U_11
_atom_site_aniso_U_22
_atom_site_aniso_U_33
_atom_site_aniso_U_23
_atom_site_aniso_U_13
_atom_site_aniso_U_12
Ni1 0.0266(2) 0.0245(2) 0.0237(2) -0.0011(2) 0.0046(2) 0.0002(2)
N1 0.0283(16) 0.0301(17) 0.0239(15) -0.0011(13) 0.0026(12) -0.0023(13)
N2 0.0249(15) 0.0266(16) 0.0252(15) -0.0039(13) 0.0030(12) -0.0022(13)
N3 0.0293(17) 0.0354(18) 0.0246(15) 0.0003(13) 0.0064(13) 0.0003(14)
N4 0.0288(16) 0.0264(16) 0.0265(16) -0.0016(13) 0.0068(13) 0.0003(13)
N5 0.0294(16) 0.0246(15) 0.0229(15) 0.0003(12) 0.0043(12) 0.0021(13)
N6 0.0286(16) 0.0199(14) 0.0235(15) -0.0022(12) 0.0037(12) -0.0009(12)
C1 0.035(2) 0.037(2) 0.0274(19) -0.0022(17) -0.0003(16) 0.0050(17)
C2 0.044(2) 0.042(2) 0.028(2) -0.0121(18) 0.0049(17) -0.006(2)
C3 0.051(3) 0.031(2) 0.037(2) -0.0129(18) 0.0098(19) -0.0008(19)
C4 0.037(2) 0.028(2) 0.040(2) -0.0031(17) 0.0084(18) 0.0050(17)
C5 0.0237(19) 0.0265(19) 0.0310(19) 0.0012(15) 0.0072(15) 0.0002(15)
C6 0.0243(18) 0.0270(19) 0.0293(18) 0.0013(16) 0.0075(15) 0.0003(15)
C7 0.035(2) 0.034(2) 0.038(2) 0.0030(18) 0.0082(18) 0.0060(17)
C8 0.031(2) 0.049(3) 0.041(2) 0.008(2) 0.0039(18) 0.0085(19)
C9 0.032(2) 0.052(3) 0.029(2) 0.0051(19) 0.0011(17) -0.0055(19)
C10 0.029(2) 0.035(2) 0.032(2) -0.0035(17) 0.0040(16) -0.0034(17)
C11 0.040(2) 0.046(2) 0.035(2) -0.0085(19) 0.0138(18) -0.0013(19)
C12 0.048(3) 0.065(3) 0.031(2) 0.006(2) 0.0187(19) 0.003(2)
C13 0.042(2) 0.062(3) 0.046(3) 0.011(2) 0.018(2) -0.007(2)
C14 0.040(2) 0.038(2) 0.041(2) 0.0045(19) 0.0085(19) -0.0067(19)
C15 0.0243(18) 0.029(2) 0.0310(19) 0.0066(16) 0.0061(15) 0.0027(16)
C16 0.0246(19) 0.0247(19) 0.0305(19) 0.0016(16) 0.0020(15) 0.0008(15)
C17 0.038(2) 0.028(2) 0.044(2) -0.0017(18) 0.0056(18) -0.0077(17)
C18 0.047(3) 0.029(2) 0.042(2) -0.0097(18) -0.002(2) -0.0007(19)
C19 0.042(2) 0.037(2) 0.032(2) -0.0083(18) 0.0067(18) 0.0044(19)
C20 0.036(2) 0.033(2) 0.033(2) -0.0008(17) 0.0102(17) 0.0006(17)
C21 0.038(2) 0.028(2) 0.0279(19) 0.0013(16) 0.0115(16) 0.0003(17)
C22 0.044(2) 0.030(2) 0.0234(18) 0.0063(16) 0.0035(17) 0.0062(17)
C23 0.032(2) 0.036(2) 0.028(2) 0.0018(17) -0.0028(16) 0.0034(17)
C24 0.032(2) 0.033(2) 0.032(2) -0.0020(17) 0.0055(16) -0.0002(17)
C25 0.031(2) 0.0234(18) 0.0237(18) -0.0028(14) 0.0070(15) -0.0015(15)
C26 0.032(2) 0.0221(18) 0.0243(17) -0.0042(15) 0.0043(15) -0.0011(16)
C27 0.0265(19) 0.039(2) 0.0292(19) 0.0018(17) 0.0061(16) -0.0035(16)
C28 0.038(2) 0.040(2) 0.034(2) 0.0008(18) 0.0150(18) -0.0087(18)
C29 0.046(2) 0.028(2) 0.0280(19) 0.0007(16) 0.0100(17) 0.0004(18)
C30 0.032(2) 0.0266(19) 0.031(2) 0.0020(16) 0.0035(16) 0.0028(16)
Ni2 0.0257(2) 0.0255(2) 0.0304(2) 0.0026(2) 0.0067(2) 0.0006(2)
N7 0.0289(16) 0.0273(16) 0.0303(16) 0.0021(13) 0.0035(13) -0.0009(13)
N8 0.0305(17) 0.0381(19) 0.0340(17) -0.0018(15) 0.0091(14) -0.0011(14)
N9 0.0270(16) 0.0325(18) 0.0335(17) -0.0025(14) 0.0066(13) 0.0016(14)
N10 0.0285(17) 0.0340(18) 0.0406(18) 0.0063(15) 0.0088(14) 0.0004(14)
N11 0.0251(16) 0.0232(16) 0.0333(16) -0.0016(13) 0.0037(13) -0.0036(13)
N12 0.0285(16) 0.0282(16) 0.0243(15) 0.0030(13) 0.0063(13) 0.0016(13)
C31 0.036(2) 0.035(2) 0.037(2) 0.0054(18) 0.0072(17) -0.0019(18)
C32 0.055(3) 0.041(3) 0.041(2) 0.013(2) 0.008(2) -0.003(2)
C33 0.074(3) 0.036(2) 0.048(3) 0.014(2) 0.001(2) 0.009(2)
C34 0.057(3) 0.037(2) 0.047(3) -0.001(2) 0.007(2) 0.013(2)
C35 0.031(2) 0.027(2) 0.039(2) -0.0016(17) 0.0025(17) 0.0024(17)
C36 0.026(2) 0.027(2) 0.041(2) -0.0041(17) 0.0036(17) -0.0009(16)
C37 0.039(2) 0.038(2) 0.057(3) -0.013(2) 0.011(2) 0.0040(19)
C38 0.047(3) 0.051(3) 0.067(3) -0.028(2) 0.025(2) -0.004(2)
C39 0.054(3) 0.065(3) 0.046(3) -0.012(2) 0.027(2) -0.014(2)
C40 0.050(3) 0.048(3) 0.039(2) 0.001(2) 0.020(2) -0.001(2)
C41 0.033(2) 0.040(2) 0.041(2) -0.0015(19) 0.0055(18) 0.0004(18)
C42 0.034(2) 0.065(3) 0.038(2) -0.002(2) -0.0001(18) 0.001(2)
C43 0.035(2) 0.077(3) 0.047(3) -0.010(2) 0.008(2) -0.017(2)
C44 0.041(2) 0.052(3) 0.054(3) -0.004(2) 0.017(2) -0.019(2)
C45 0.027(2) 0.034(2) 0.040(2) -0.0037(18) 0.0154(17) -0.0040(17)
C46 0.036(2) 0.026(2) 0.041(2) -0.0023(17) 0.0159(18) 0.0014(17)
C47 0.044(2) 0.033(2) 0.058(3) -0.002(2) 0.023(2) -0.0055(19)
C48 0.060(3) 0.033(2) 0.056(3) 0.013(2) 0.027(2) 0.002(2)
C49 0.045(3) 0.047(3) 0.053(3) 0.025(2) 0.013(2) 0.006(2)
C50 0.034(2) 0.044(3) 0.059(3) 0.018(2) 0.008(2) 0.0001(19)
C51 0.029(2) 0.035(2) 0.037(2) -0.0027(18) 0.0059(17) -0.0058(17)
C52 0.051(3) 0.032(2) 0.033(2) -0.0063(17) 0.0114(19) -0.0036(19)
C53 0.042(2) 0.043(2) 0.041(2) -0.0074(19) 0.0200(19) 0.0018(19)
C54 0.028(2) 0.043(2) 0.038(2) 0.0027(18) 0.0103(17) 0.0018(17)
C55 0.0267(19) 0.0251(19) 0.0287(18) 0.0067(15) 0.0081(15) 0.0005(15)
C56 0.0292(19) 0.0284(19) 0.0237(18) 0.0071(15) 0.0038(15) -0.0019(16)
C57 0.028(2) 0.040(2) 0.031(2) 0.0073(17) 0.0052(16) -0.0006(17)
C58 0.032(2) 0.044(2) 0.038(2) 0.0078(19) -0.0027(18) -0.0064(19)
C59 0.043(2) 0.038(2) 0.033(2) -0.0016(18) -0.0036(19) -0.0049(19)
C60 0.038(2) 0.040(2) 0.029(2) -0.0008(17) 0.0068(17) 0.0035(18)
Nb1 0.0257(2) 0.0285(2) 0.0269(2) 0.0000(1) 0.0029(1) 0.0013(1)
O1 0.0349(14) 0.0424(15) 0.0283(13) -0.0013(11) 0.0051(11) 0.0024(12)
O2 0.0255(13) 0.0311(14) 0.0473(16) 0.0096(12) 0.0035(12) -0.0020(11)
O3 0.0329(14) 0.0286(14) 0.0407(14) 0.0060(12) 0.0042(11) 0.0019(12)
O4 0.0297(16) 0.0580(19) 0.071(2) 0.0202(16) -0.0018(14) -0.0062(14)
O5 0.0493(18) 0.0455(17) 0.071(2) 0.0180(15) 0.0160(15) -0.0090(15)
O6 0.0277(14) 0.0432(16) 0.0454(16) 0.0028(13) 0.0052(12) -0.0014(12)
O7 0.0323(14) 0.0266(14) 0.0450(15) 0.0041(12) 0.0037(12) -0.0023(11)
O8 0.0412(18) 0.070(2) 0.106(3) 0.031(2) -0.0163(18) -0.0278(17)
O9 0.065(2) 0.0296(16) 0.0554(18) -0.0005(14) 0.0104(15) -0.0109(14)
O10 0.0330(14) 0.0379(15) 0.0293(14) -0.0014(11) 0.0040(11) 0.0102(11)
O11 0.0319(14) 0.0325(14) 0.0288(13) -0.0012(11) 0.0054(11) 0.0087(11)
O12 0.0448(17) 0.0499(17) 0.0395(15) 0.0044(13) 0.0003(13) 0.0224(14)
O13 0.0420(16) 0.0456(16) 0.0285(14) 0.0038(12) 0.0094(12) 0.0064(13)
C61 0.032(2) 0.039(2) 0.036(2) 0.0016(18) 0.0065(18) -0.0024(18)
C62 0.040(2) 0.028(2) 0.032(2) 0.0003(17) 0.0089(17) -0.0018(18)
C63 0.034(2) 0.052(3) 0.034(2) 0.011(2) -0.0016(18) -0.012(2)
C64 0.042(2) 0.038(2) 0.027(2) 0.0037(18) 0.0072(17) -0.005(2)
C65 0.0235(19) 0.036(2) 0.033(2) 0.0001(17) 0.0059(16) -0.0040(16)
C66 0.0256(19) 0.029(2) 0.031(2) 0.0002(16) 0.0041(16) -0.0040(16)
O17 0.062(2) 0.072(2) 0.061(2) -0.0043(19) 0.0115(17) -0.0015(18)
O18 0.063(2) 0.069(2) 0.119(3) 0.005(2) 0.028(2) -0.016(2)
O19 0.068(2) 0.0399(17) 0.0324(16) 0.0051(13) 0.0009(15) -0.0032(16)
O20 0.089(3) 0.234(5) 0.050(2) -0.003(3) 0.026(2) -0.050(3)
O14 0.056(2) 0.054(2) 0.195(4) 0.020(3) 0.050(3) -0.0031(18)
O15 0.051(2) 0.053(2) 0.079(2) 0.0038(19) -0.0035(18) 0.0067(15)
O16 0.122(4) 0.143(4) 0.099(3) 0.031(3) 0.070(3) 0.060(3)
O21 0.095(4) 0.187(5) 0.096(3) -0.032(3) 0.044(3) 0.027(3)
O22 0.103(3) 0.098(3) 0.095(3) 0.009(3) 0.013(3) 0.027(2)
O23 0.0411(16) 0.0407(16) 0.0375(15) 0.0063(13) 0.0032(13) 0.0063(13)
O24 0.055(2) 0.159(4) 0.049(2) -0.011(2) 0.0182(17) -0.005(3)
Cl1 0.0729(8) 0.0571(7) 0.0544(7) -0.0031(6) 0.0222(6) 0.0116(6)

loop_
_atom_site_label
_atom_site_type_symbol
_atom_site_thermal_displace_type
_atom_site_fract_x
_atom_site_fract_y
_atom_site_fract_z
_atom_site_occupancy
_atom_site_U_iso_or_equiv
_atom_site_calc_flag
_atom_site_refinement_flags
Ni1 Ni Uani 0.08143(2) 0.33909(3) 0.25734(2) 1.000 0.0250(1) . .
N1 N Uani 0.07883(11) 0.2089(2) 0.20675(11) 1.000 0.0278(9) . .
N2 N Uani 0.14895(11) 0.2569(2) 0.30683(11) 1.000 0.0259(9) . .
N3 N Uani 0.13542(12) 0.4159(2) 0.21111(12) 1.000 0.0296(10) . .
N4 N Uani 0.09881(11) 0.4706(2) 0.30689(11) 1.000 0.0271(9) . .
N5 N Uani 0.00536(11) 0.3950(2) 0.20708(11) 1.000 0.0258(9) . .
N6 N Uani 0.02156(11) 0.28367(19) 0.30359(11) 1.000 0.0242(9) . .
C1 C Uani 0.04451(15) 0.1916(3) 0.15387(14) 1.000 0.0341(11) . .
C2 C Uani 0.04825(16) 0.1067(3) 0.12158(16) 1.000 0.0383(12) . .
C3 C Uani 0.08783(16) 0.0350(3) 0.14354(16) 1.000 0.0395(14) . .
C4 C Uani 0.12323(15) 0.0502(3) 0.19803(16) 1.000 0.0349(12) . .
C5 C Uani 0.11866(14) 0.1389(3) 0.22827(14) 1.000 0.0268(11) . .
C6 C Uani 0.15647(14) 0.1642(3) 0.28549(14) 1.000 0.0266(11) . .
C7 C Uani 0.19743(15) 0.0989(3) 0.31550(15) 1.000 0.0356(12) . .
C8 C Uani 0.23092(16) 0.1281(3) 0.36844(17) 1.000 0.0408(14) . .
C9 C Uani 0.22306(15) 0.2217(3) 0.39042(16) 1.000 0.0384(14) . .
C10 C Uani 0.18199(14) 0.2842(3) 0.35888(15) 1.000 0.0323(12) . .
C11 C Uani 0.15189(16) 0.3847(3) 0.16222(16) 1.000 0.0395(12) . .
C12 C Uani 0.18432(17) 0.4419(3) 0.13174(17) 1.000 0.0465(16) . .
C13 C Uani 0.20032(17) 0.5375(3) 0.15278(17) 1.000 0.0487(16) . .
C14 C Uani 0.18422(16) 0.5704(3) 0.20393(16) 1.000 0.0396(12) . .
C15 C Uani 0.15232(14) 0.5077(3) 0.23244(15) 1.000 0.0280(11) . .
C16 C Uani 0.13396(14) 0.5371(2) 0.28760(14) 1.000 0.0271(11) . .
C17 C Uani 0.15122(15) 0.6251(3) 0.31823(16) 1.000 0.0371(12) . .
C18 C Uani 0.13196(17) 0.6454(3) 0.36940(17) 1.000 0.0409(14) . .
C19 C Uani 0.09607(16) 0.5782(3) 0.38905(16) 1.000 0.0371(12) . .
C20 C Uani 0.08039(15) 0.4921(3) 0.35669(15) 1.000 0.0336(12) . .
C21 C Uani -0.00059(15) 0.4476(3) 0.15640(14) 1.000 0.0306(11) . .
C22 C Uani -0.05321(15) 0.4686(3) 0.12075(15) 1.000 0.0329(11) . .
C23 C Uani -0.10163(15) 0.4379(3) 0.13866(15) 1.000 0.0333(12) . .
C24 C Uani -0.09707(15) 0.3862(3) 0.19106(15) 1.000 0.0325(12) . .
C25 C Uani -0.04276(14) 0.3645(2) 0.22454(14) 1.000 0.0258(11) . .
C26 C Uani -0.03365(14) 0.3067(2) 0.28016(14) 1.000 0.0263(11) . .
C27 C Uani -0.07784(15) 0.2790(3) 0.30761(15) 1.000 0.0315(11) . .
C28 C Uani -0.06531(16) 0.2267(3) 0.36032(15) 1.000 0.0363(12) . .
C29 C Uani -0.00948(16) 0.2026(3) 0.38385(15) 1.000 0.0337(11) . .
C30 C Uani 0.03263(15) 0.2312(2) 0.35456(14) 1.000 0.0303(11) . .
Ni2 Ni Uani 0.41723(2) 0.24401(3) 0.21521(2) 1.000 0.0271(1) . .
N7 N Uani 0.41148(12) 0.3799(2) 0.16966(12) 1.000 0.0292(9) . .
N8 N Uani 0.37692(12) 0.3354(2) 0.26844(12) 1.000 0.0338(10) . .
N9 N Uani 0.33723(12) 0.1952(2) 0.17039(12) 1.000 0.0309(10) . .
N10 N Uani 0.40632(12) 0.1162(2) 0.26367(13) 1.000 0.0341(10) . .
N11 N Uani 0.46373(11) 0.1697(2) 0.16123(12) 1.000 0.0275(9) . .
N12 N Uani 0.50046(12) 0.2760(2) 0.25887(12) 1.000 0.0269(9) . .
C31 C Uani 0.43304(15) 0.3997(3) 0.12175(15) 1.000 0.0360(12) . .
C32 C Uani 0.42449(17) 0.4895(3) 0.09173(17) 1.000 0.0459(16) . .
C33 C Uani 0.39107(19) 0.5618(3) 0.11165(18) 1.000 0.0543(16) . .
C34 C Uani 0.36880(18) 0.5428(3) 0.16071(18) 1.000 0.0475(16) . .
C35 C Uani 0.38000(15) 0.4515(3) 0.18986(16) 1.000 0.0330(12) . .
C36 C Uani 0.35910(14) 0.4254(3) 0.24393(16) 1.000 0.0318(12) . .
C37 C Uani 0.32473(16) 0.4879(3) 0.26942(18) 1.000 0.0445(14) . .
C38 C Uani 0.30883(18) 0.4592(3) 0.3206(2) 1.000 0.0531(17) . .
C39 C Uani 0.32864(18) 0.3701(4) 0.34701(19) 1.000 0.0526(17) . .
C40 C Uani 0.36217(17) 0.3096(3) 0.31959(16) 1.000 0.0441(16) . .
C41 C Uani 0.30537(15) 0.2357(3) 0.12136(16) 1.000 0.0383(12) . .
C42 C Uani 0.25283(16) 0.1958(3) 0.09408(17) 1.000 0.0467(14) . .
C43 C Uani 0.23294(17) 0.1114(4) 0.11746(18) 1.000 0.0530(16) . .
C44 C Uani 0.26506(17) 0.0692(3) 0.16791(18) 1.000 0.0480(16) . .
C45 C Uani 0.31682(15) 0.1132(3) 0.19410(16) 1.000 0.0325(12) . .
C46 C Uani 0.35392(15) 0.0746(3) 0.24945(16) 1.000 0.0332(12) . .
C47 C Uani 0.33567(17) 0.0025(3) 0.28488(18) 1.000 0.0432(14) . .
C48 C Uani 0.37199(18) -0.0269(3) 0.33639(18) 1.000 0.0475(16) . .
C49 C Uani 0.42523(18) 0.0143(3) 0.35101(18) 1.000 0.0479(17) . .
C50 C Uani 0.44065(17) 0.0848(3) 0.31295(18) 1.000 0.0459(16) . .
C51 C Uani 0.44322(15) 0.1146(3) 0.11319(15) 1.000 0.0338(12) . .
C52 C Uani 0.47714(17) 0.0645(3) 0.08183(16) 1.000 0.0383(14) . .
C53 C Uani 0.53548(16) 0.0717(3) 0.09963(16) 1.000 0.0404(12) . .
C54 C Uani 0.55774(15) 0.1295(3) 0.14812(15) 1.000 0.0358(12) . .
C55 C Uani 0.52116(14) 0.1782(2) 0.17838(14) 1.000 0.0265(11) . .
C56 C Uani 0.54134(14) 0.2424(2) 0.23131(14) 1.000 0.0273(11) . .
C57 C Uani 0.59830(15) 0.2675(3) 0.25119(15) 1.000 0.0331(12) . .
C58 C Uani 0.61352(16) 0.3270(3) 0.30125(16) 1.000 0.0394(12) . .
C59 C Uani 0.57225(16) 0.3586(3) 0.33013(16) 1.000 0.0396(12) . .
C60 C Uani 0.51632(16) 0.3325(3) 0.30736(15) 1.000 0.0357(12) . .
Nb1 Nb Uani 0.33809(1) 0.68712(2) 0.49766(1) 1.000 0.0274(1) . .
O1 O Uani 0.32721(10) 0.72690(18) 0.56515(10) 1.000 0.0354(8) . .
O2 O Uani 0.42563(10) 0.65697(18) 0.52723(10) 1.000 0.0352(8) . .
O3 O Uani 0.38537(10) 0.81482(17) 0.47618(10) 1.000 0.0345(8) . .
O4 O Uani 0.51501(11) 0.7140(2) 0.54770(13) 1.000 0.0546(11) . .
O5 O Uani 0.47093(12) 0.8778(2) 0.47195(12) 1.000 0.0547(11) . .
O6 O Uani 0.25561(10) 0.6140(2) 0.48129(10) 1.000 0.0391(9) . .
O7 O Uani 0.35212(10) 0.53124(17) 0.50661(10) 1.000 0.0352(8) . .
O8 O Uani 0.20815(12) 0.4692(2) 0.46926(15) 1.000 0.0768(13) . .
O9 O Uani 0.31588(12) 0.3758(2) 0.49108(12) 1.000 0.0503(10) . .
O10 O Uani 0.27777(10) 0.79315(18) 0.45340(10) 1.000 0.0337(8) . .
O11 O Uani 0.33017(10) 0.65812(17) 0.40248(10) 1.000 0.0312(8) . .
O12 O Uani 0.23354(11) 0.8557(2) 0.36661(11) 1.000 0.0459(9) . .
O13 O Uani 0.29159(10) 0.71495(19) 0.31235(10) 1.000 0.0384(9) . .
C61 C Uani 0.46505(16) 0.7225(3) 0.52440(16) 1.000 0.0357(12) . .
C62 C Uani 0.44083(16) 0.8148(3) 0.48746(15) 1.000 0.0331(12) . .
C63 C Uani 0.25221(16) 0.5178(3) 0.47952(16) 1.000 0.0412(14) . .
C64 C Uani 0.31066(16) 0.4663(3) 0.49308(15) 1.000 0.0356(12) . .
C65 C Uani 0.26643(14) 0.7974(3) 0.39675(15) 1.000 0.0308(11) . .
C66 C Uani 0.29845(14) 0.7178(3) 0.36670(16) 1.000 0.0288(11) . .
O17 O Uani 0.12710(13) 0.1408(3) 0.47958(14) 1.000 0.0651(12) . .
O18 O Uani 0.12089(16) 0.3459(3) 0.49393(19) 1.000 0.0823(14) . .
O19 O Uani 0.00835(14) 0.4138(2) 0.46689(11) 1.000 0.0481(10) . .
O20 O Uani 0.03906(16) 0.0692(4) 0.52945(16) 1.000 0.123(2) . .
O14 O Uani 0.38809(15) 0.2039(2) 0.4881(2) 1.000 0.0982(16) . .
O15 O Uani 0.33017(12) 0.0238(2) 0.46549(15) 1.000 0.0634(12) . .
O16 O Uani 0.2318(2) 0.0456(4) 0.5113(2) 1.000 0.115(2) . .
O21 O Uani 0.1887(2) 0.8582(4) 0.5136(2) 1.000 0.123(2) . .
O22 O Uani 0.1531(2) 0.6108(3) 0.55390(16) 1.000 0.0997(17) . .
O23 O Uani 0.21521(11) 0.8562(2) 0.23655(11) 1.000 0.0404(9) . .
O24 O Uani 0.24067(15) 0.7866(4) 0.13278(13) 1.000 0.0866(16) . .
Cl1 Cl Uani 0.06206(5) 0.76155(9) 0.48422(5) 1.000 0.0602(4) . .
H1 H Uiso 0.01710 0.23960 0.13870 1.000 0.0410 calc R
H2 H Uiso 0.02410 0.09780 0.08500 1.000 0.0460 calc R
H3 H Uiso 0.09100 -0.02330 0.12210 1.000 0.0470 calc R
H4 H Uiso 0.14980 0.00140 0.21420 1.000 0.0420 calc R
H7 H Uiso 0.20230 0.03560 0.29990 1.000 0.0430 calc R
H8 H Uiso 0.25860 0.08480 0.38910 1.000 0.0490 calc R
H9 H Uiso 0.24520 0.24280 0.42620 1.000 0.0460 calc R
H10 H Uiso 0.17680 0.34770 0.37400 1.000 0.0390 calc R
H11 H Uiso 0.14080 0.32060 0.14800 1.000 0.0470 calc R
H12 H Uiso 0.19520 0.41710 0.09800 1.000 0.0560 calc R
H13 H Uiso 0.22150 0.57900 0.13290 1.000 0.0580 calc R
H14 H Uiso 0.19480 0.63420 0.21900 1.000 0.0480 calc R
H17 H Uiso 0.17550 0.67000 0.30450 1.000 0.0440 calc R
H18 H Uiso 0.14320 0.70420 0.39050 1.000 0.0490 calc R
H19 H Uiso 0.08270 0.59070 0.42350 1.000 0.0450 calc R
H20 H Uiso 0.05600 0.44680 0.36980 1.000 0.0400 calc R
H21 H Uiso 0.03220 0.47080 0.14480 1.000 0.0370 calc R
H22 H Uiso -0.05560 0.50310 0.08530 1.000 0.0390 calc R
H23 H Uiso -0.13740 0.45180 0.11560 1.000 0.0400 calc R
H24 H Uiso -0.12970 0.36600 0.20410 1.000 0.0390 calc R
H27 H Uiso -0.11550 0.29540 0.29070 1.000 0.0380 calc R
H28 H Uiso -0.09430 0.20820 0.37960 1.000 0.0430 calc R
H29 H Uiso -0.00020 0.16720 0.41920 1.000 0.0400 calc R
H30 H Uiso 0.07030 0.21370 0.37060 1.000 0.0360 calc R
H31 H Uiso 0.45480 0.35030 0.10820 1.000 0.0430 calc R
H32 H Uiso 0.44070 0.50140 0.05900 1.000 0.0550 calc R
H33 H Uiso 0.38380 0.62290 0.09180 1.000 0.0650 calc R
H34 H Uiso 0.34630 0.59090 0.17440 1.000 0.0570 calc R
H37 H Uiso 0.31240 0.54920 0.25190 1.000 0.0540 calc R
H38 H Uiso 0.28470 0.49990 0.33740 1.000 0.0640 calc R
H39 H Uiso 0.31960 0.35080 0.38270 1.000 0.0630 calc R
H40 H Uiso 0.37510 0.24860 0.33710 1.000 0.0530 calc R
H41 H Uiso 0.31900 0.29250 0.10510 1.000 0.0460 calc R
H42 H Uiso 0.23150 0.22590 0.06040 1.000 0.0560 calc R
H43 H Uiso 0.19820 0.08290 0.09950 1.000 0.0640 calc R
H44 H Uiso 0.25220 0.01180 0.18430 1.000 0.0580 calc R
H47 H Uiso 0.29940 -0.02580 0.27410 1.000 0.0520 calc R
H48 H Uiso 0.36020 -0.07450 0.36100 1.000 0.0570 calc R
H49 H Uiso 0.45040 -0.00430 0.38550 1.000 0.0580 calc R
H50 H Uiso 0.47730 0.11180 0.32250 1.000 0.0550 calc R
H51 H Uiso 0.40380 0.11020 0.10050 1.000 0.0410 calc R
H52 H Uiso 0.46100 0.02620 0.04900 1.000 0.0460 calc R
H53 H Uiso 0.55950 0.03790 0.07920 1.000 0.0490 calc R
H54 H Uiso 0.59710 0.13590 0.16060 1.000 0.0430 calc R
H57 H Uiso 0.62600 0.24470 0.23120 1.000 0.0400 calc R
H58 H Uiso 0.65150 0.34510 0.31500 1.000 0.0470 calc R
H59 H Uiso 0.58170 0.39680 0.36440 1.000 0.0470 calc R
H60 H Uiso 0.48810 0.35530 0.32670 1.000 0.0430 calc R
H171 H Uiso 0.1604(8) 0.120(3) 0.4848(19) 1.000 0.0780 . .
H172 H Uiso 0.1178(13) 0.138(4) 0.5123(8) 0.500 0.0780 . .
H173 H Uiso 0.130(2) 0.2019(19) 0.489(4) 0.500 0.0780 . .
H181 H Uiso 0.1396(18) 0.386(3) 0.477(2) 1.000 0.0990 . .
H182 H Uiso 0.129(4) 0.2886(18) 0.483(4) 0.500 0.0990 . .
H183 H Uiso 0.0866(7) 0.357(7) 0.478(4) 0.500 0.0990 . .
H191 H Uiso -0.0094(14) 0.369(2) 0.4817(16) 1.000 0.0580 . .
H192 H Uiso 0.0428(6) 0.402(5) 0.482(3) 0.500 0.0580 . .
H193 H Uiso 0.010(3) 0.463(3) 0.490(2) 0.500 0.0580 . .
H201 H Uiso 0.0126(5) 0.1105(11) 0.5335(12) 1.000 0.1470 . .
H202 H Uiso 0.0221(8) 0.0132(9) 0.5258(13) 0.500 0.1470 . .
H203 H Uiso 0.062(3) 0.105(3) 0.515(5) 0.500 0.1470 . .
H141 H Uiso 0.3709(18) 0.258(2) 0.489(3) 1.000 0.1180 . .
H142 H Uiso 0.4203(11) 0.220(4) 0.482(3) 1.000 0.1180 . .
H151 H Uiso 0.3523(14) 0.0744(17) 0.473(2) 1.000 0.0760 . .
H152 H Uiso 0.3533(13) -0.0255(17) 0.472(2) 1.000 0.0760 . .
H161 H Uiso 0.2665(9) 0.043(4) 0.508(3) 1.000 0.1370 . .
H162 H Uiso 0.223(2) -0.0162(15) 0.513(3) 1.000 0.1370 . .
H211 H Uiso 0.1638(18) 0.811(3) 0.513(3) 1.000 0.1470 . .
H212 H Uiso 0.2128(18) 0.829(2) 0.497(3) 1.000 0.1470 . .
H221 H Uiso 0.129(2) 0.651(4) 0.5324(18) 1.000 0.1200 . .
H222 H Uiso 0.168(2) 0.581(4) 0.5279(16) 1.000 0.1200 . .
H231 H Uiso 0.2331(14) 0.822(2) 0.2645(9) 1.000 0.0490 . .
H232 H Uiso 0.2269(15) 0.836(3) 0.2069(8) 1.000 0.0490 . .
H241 H Uiso 0.2664(13) 0.790(4) 0.1127(17) 1.000 0.1040 . .
H242 H Uiso 0.2121(12) 0.812(4) 0.1107(17) 1.000 0.1040 . .

loop_
_atom_type_symbol
_atom_type_description
_atom_type_scat_dispersion_real
_atom_type_scat_dispersion_imag
_atom_type_scat_source
O O 0.0106 0.0060 'International Tables Vol C Tables 4.2.6.8 and 6.1.1.4'
Ni Ni 0.3393 1.1124 'International Tables Vol C Tables 4.2.6.8 and 6.1.1.4'
Nb Nb -2.0727 0.6215 'International Tables Vol C Tables 4.2.6.8 and 6.1.1.4'
N N 0.0061 0.0033 'International Tables Vol C Tables 4.2.6.8 and 6.1.1.4'
Cl Cl 0.1484 0.1585 'International Tables Vol C Tables 4.2.6.8 and 6.1.1.4'
H H 0.0000 0.0000 'International Tables Vol C Tables 4.2.6.8 and 6.1.1.4'
C C 0.0033 0.0016 'International Tables Vol C Tables 4.2.6.8 and 6.1.1.4'

loop_
_geom_angle_atom_site_label_1
_geom_angle_atom_site_label_2
_geom_angle_atom_site_label_3
_geom_angle
_geom_angle_site_symmetry_1
_geom_angle_site_symmetry_2
_geom_angle_site_symmetry_3
_geom_angle_publ_flag
O2 Nb1 O10 144.70(9) . . . no
O2 Nb1 O11 99.79(9) . . . no
O3 Nb1 O6 144.79(9) . . . no
O3 Nb1 O7 135.96(9) . . . no
O3 Nb1 O10 72.73(9) . . . no
O3 Nb1 O11 81.36(9) . . . no
O6 Nb1 O7 72.31(10) . . . no
O6 Nb1 O10 72.98(10) . . . no
O6 Nb1 O11 81.71(9) . . . no
O7 Nb1 O10 141.26(9) . . . no
O7 Nb1 O11 84.61(9) . . . no
O10 Nb1 O11 73.85(9) . . . no
O1 Nb1 O6 89.81(10) . . . no
O1 Nb1 O7 105.30(10) . . . no
O1 Nb1 O10 91.23(10) . . . no
O1 Nb1 O11 164.44(10) . . . no
O2 Nb1 O3 71.99(9) . . . no
O2 Nb1 O6 141.56(10) . . . no
O2 Nb1 O7 69.64(9) . . . no
O1 Nb1 O3 98.69(10) . . . no
O1 Nb1 O2 94.97(10) . . . no
N1 Ni1 N3 93.92(10) . . . no
N1 Ni1 N4 170.10(11) . . . no
N1 Ni1 N6 92.87(10) . . . no
N2 Ni1 N3 92.69(11) . . . no
N1 Ni1 N5 93.37(10) . . . no
N1 Ni1 N2 78.81(10) . . . no
N4 Ni1 N5 93.59(10) . . . no
N4 Ni1 N6 95.41(10) . . . no
N5 Ni1 N6 78.51(10) . . . no
N3 Ni1 N6 171.33(11) . . . no
N2 Ni1 N5 168.92(11) . . . no
N2 Ni1 N6 93.92(10) . . . no
N2 Ni1 N4 95.19(10) . . . no
N3 Ni1 N5 95.70(11) . . . no
N3 Ni1 N4 78.39(10) . . . no
N7 Ni2 N8 78.73(11) . . . no
N11 Ni2 N12 79.30(11) . . . no
N8 Ni2 N10 91.88(11) . . . no
N8 Ni2 N11 172.52(11) . . . no
N7 Ni2 N9 93.31(11) . . . no
N7 Ni2 N10 168.11(12) . . . no
N7 Ni2 N11 95.49(11) . . . no
N7 Ni2 N12 91.57(11) . . . no
N8 Ni2 N9 89.31(11) . . . no
N10 Ni2 N12 96.70(11) . . . no
N9 Ni2 N10 79.16(11) . . . no
N9 Ni2 N11 95.82(11) . . . no
N8 Ni2 N12 95.99(11) . . . no
N10 Ni2 N11 94.43(11) . . . no
N9 Ni2 N12 173.41(11) . . . no
Nb1 O2 C61 122.8(2) . . . no
Nb1 O3 C62 121.1(2) . . . no
Nb1 O6 C63 120.3(2) . . . no
Nb1 O7 C64 122.0(2) . . . no
Nb1 O10 C65 120.2(2) . . . no
Nb1 O11 C66 117.3(2) . . . no
H171 O17 H172 106(4) . . . no
H171 O17 H173 105(5) . . . no
H172 O17 H173 80(7) . . . no
H181 O18 H182 105(7) . . . no
H181 O18 H183 104(6) . . . no
H182 O18 H183 107(9) . . . no
Ni1 N1 C5 115.2(2) . . . no
Ni1 N1 C1 126.5(2) . . . no
C1 N1 C5 118.1(3) . . . no
Ni1 N2 C6 114.9(2) . . . no
Ni1 N2 C10 126.6(2) . . . no
C6 N2 C10 118.3(3) . . . no
Ni1 N3 C15 115.0(2) . . . no
Ni1 N3 C11 126.7(2) . . . no
C11 N3 C15 118.2(3) . . . no
Ni1 N4 C16 115.6(2) . . . no
Ni1 N4 C20 125.9(2) . . . no
C16 N4 C20 118.4(3) . . . no
C21 N5 C25 117.9(3) . . . no
Ni1 N5 C25 115.1(2) . . . no
Ni1 N5 C21 126.6(2) . . . no
Ni1 N6 C30 126.7(2) . . . no
Ni1 N6 C26 115.4(2) . . . no
C26 N6 C30 117.9(3) . . . no
H191 O19 H192 103(5) . . . no
H192 O19 H193 88(6) . . . no
H191 O19 H193 105(4) . . . no
Ni2 N7 C31 126.3(2) . . . no
C31 N7 C35 118.8(3) . . . no
Ni2 N7 C35 114.8(2) . . . no
Ni2 N8 C40 127.1(2) . . . no
Ni2 N8 C36 114.1(2) . . . no
C36 N8 C40 118.5(3) . . . no
C41 N9 C45 118.4(3) . . . no
Ni2 N9 C41 127.0(2) . . . no
Ni2 N9 C45 114.7(2) . . . no
Ni2 N10 C46 114.5(2) . . . no
C46 N10 C50 117.5(3) . . . no
Ni2 N10 C50 126.5(3) . . . no
Ni2 N11 C55 114.7(2) . . . no
C51 N11 C55 117.9(3) . . . no
Ni2 N11 C51 127.4(2) . . . no
C56 N12 C60 118.2(3) . . . no
Ni2 N12 C60 126.9(2) . . . no
Ni2 N12 C56 114.6(2) . . . no
H201 O20 H203 104(4) . . . no
H201 O20 H202 103.0(17) . . . no
H202 O20 H203 143(6) . . . no
H141 O14 H142 105(5) . . . no
H151 O15 H152 103(3) . . . no
H161 O16 H162 103(5) . . . no
N1 C1 C2 122.8(3) . . . no
C1 C2 C3 119.3(3) . . . no
C2 C3 C4 119.1(4) . . . no
C3 C4 C5 119.2(3) . . . no
C4 C5 C6 123.2(3) . . . no
N1 C5 C6 115.5(3) . . . no
N1 C5 C4 121.4(3) . . . no
N2 C6 C7 121.3(3) . . . no
N2 C6 C5 115.5(3) . . . no
C5 C6 C7 123.2(3) . . . no
C6 C7 C8 119.6(4) . . . no
C7 C8 C9 119.2(4) . . . no
C8 C9 C10 119.1(3) . . . no
N2 C10 C9 122.5(3) . . . no
N3 C11 C12 123.7(4) . . . no
C11 C12 C13 118.0(4) . . . no
C12 C13 C14 118.9(4) . . . no
C13 C14 C15 119.5(4) . . . no
N3 C15 C14 121.6(3) . . . no
N3 C15 C16 115.8(3) . . . no
C14 C15 C16 122.7(3) . . . no
N4 C16 C17 121.4(3) . . . no
N4 C16 C15 115.0(3) . . . no
C15 C16 C17 123.6(3) . . . no
C16 C17 C18 119.1(3) . . . no
C17 C18 C19 119.7(4) . . . no
C18 C19 C20 118.5(3) . . . no
N4 C20 C19 122.8(3) . . . no
N5 C21 C22 123.1(3) . . . no
C21 C22 C23 118.8(3) . . . no
C22 C23 C24 119.6(3) . . . no
C23 C24 C25 119.2(3) . . . no
C24 C25 C26 123.1(3) . . . no
N5 C25 C24 121.4(3) . . . no
N5 C25 C26 115.5(3) . . . no
N6 C26 C25 115.2(3) . . . no
C25 C26 C27 123.1(3) . . . no
N6 C26 C27 121.8(3) . . . no
C26 C27 C28 119.2(3) . . . no
C27 C28 C29 119.1(3) . . . no
C28 C29 C30 119.3(3) . . . no
N6 C30 C29 122.7(3) . . . no
C2 C1 H1 118.58 . . . no
N1 C1 H1 118.58 . . . no
C3 C2 H2 120.35 . . . no
C1 C2 H2 120.36 . . . no
C2 C3 H3 120.44 . . . no
C4 C3 H3 120.42 . . . no
C5 C4 H4 120.39 . . . no
C3 C4 H4 120.40 . . . no
C6 C7 H7 120.13 . . . no
C8 C7 H7 120.23 . . . no
C9 C8 H8 120.38 . . . no
C7 C8 H8 120.47 . . . no
C10 C9 H9 120.39 . . . no
C8 C9 H9 120.48 . . . no
C9 C10 H10 118.81 . . . no
N2 C10 H10 118.72 . . . no
N3 C11 H11 118.08 . . . no
C12 C11 H11 118.19 . . . no
C13 C12 H12 120.96 . . . no
C11 C12 H12 121.05 . . . no
C14 C13 H13 120.53 . . . no
C12 C13 H13 120.53 . . . no
C13 C14 H14 120.31 . . . no
C15 C14 H14 120.20 . . . no
C18 C17 H17 120.42 . . . no
C16 C17 H17 120.45 . . . no
C17 C18 H18 120.15 . . . no
C19 C18 H18 120.20 . . . no
C20 C19 H19 120.70 . . . no
C18 C19 H19 120.76 . . . no
C19 C20 H20 118.64 . . . no
N4 C20 H20 118.53 . . . no
H211 O21 H212 101(4) . . . no
N5 C21 H21 118.42 . . . no
C22 C21 H21 118.52 . . . no
C21 C22 H22 120.65 . . . no
C23 C22 H22 120.59 . . . no
C22 C23 H23 120.18 . . . no
C24 C23 H23 120.22 . . . no
C25 C24 H24 120.33 . . . no
C23 C24 H24 120.43 . . . no
C28 C27 H27 120.40 . . . no
C26 C27 H27 120.39 . . . no
C29 C28 H28 120.46 . . . no
C27 C28 H28 120.44 . . . no
C28 C29 H29 120.38 . . . no
C30 C29 H29 120.31 . . . no
N6 C30 H30 118.68 . . . no
C29 C30 H30 118.65 . . . no
N7 C31 C32 123.1(3) . . . no
C31 C32 C33 118.0(4) . . . no
C32 C33 C34 119.6(4) . . . no
C33 C34 C35 119.6(4) . . . no
N7 C35 C34 120.8(3) . . . no
N7 C35 C36 115.7(3) . . . no
C34 C35 C36 123.5(4) . . . no
N8 C36 C37 121.0(3) . . . no
N8 C36 C35 115.4(3) . . . no
C35 C36 C37 123.5(4) . . . no
C36 C37 C38 119.7(4) . . . no
C37 C38 C39 119.6(4) . . . no
C38 C39 C40 118.6(4) . . . no
N8 C40 C39 122.5(4) . . . no
N9 C41 C42 122.4(3) . . . no
C41 C42 C43 119.1(4) . . . no
C42 C43 C44 119.2(4) . . . no
C43 C44 C45 119.4(4) . . . no
N9 C45 C46 115.1(3) . . . no
N9 C45 C44 121.5(3) . . . no
C44 C45 C46 123.4(4) . . . no
N10 C46 C45 115.5(3) . . . no
C45 C46 C47 122.7(3) . . . no
N10 C46 C47 121.8(3) . . . no
C46 C47 C48 119.2(4) . . . no
C47 C48 C49 119.5(4) . . . no
C48 C49 C50 117.9(4) . . . no
N10 C50 C49 124.0(4) . . . no
N11 C51 C52 123.4(3) . . . no
C51 C52 C53 118.8(3) . . . no
C52 C53 C54 119.0(4) . . . no
C53 C54 C55 119.6(3) . . . no
N11 C55 C54 121.3(3) . . . no
N11 C55 C56 115.4(3) . . . no
C54 C55 C56 123.4(3) . . . no
C55 C56 C57 122.9(3) . . . no
N12 C56 C55 115.7(3) . . . no
N12 C56 C57 121.4(3) . . . no
C56 C57 C58 119.2(3) . . . no
C57 C58 C59 119.4(4) . . . no
C58 C59 C60 118.5(3) . . . no
N12 C60 C59 123.3(3) . . . no
H221 O22 H222 102(4) . . . no
C32 C31 H31 118.53 . . . no
N7 C31 H31 118.40 . . . no
C31 C32 H32 120.96 . . . no
C33 C32 H32 121.03 . . . no
C32 C33 H33 120.13 . . . no
C34 C33 H33 120.25 . . . no
C33 C34 H34 120.22 . . . no
C35 C34 H34 120.15 . . . no
C38 C37 H37 120.11 . . . no
C36 C37 H37 120.20 . . . no
C37 C38 H38 120.24 . . . no
C39 C38 H38 120.13 . . . no
C38 C39 H39 120.77 . . . no
C40 C39 H39 120.63 . . . no
C39 C40 H40 118.71 . . . no
N8 C40 H40 118.79 . . . no
C42 C41 H41 118.88 . . . no
N9 C41 H41 118.73 . . . no
C43 C42 H42 120.45 . . . no
C41 C42 H42 120.49 . . . no
C44 C43 H43 120.40 . . . no
C42 C43 H43 120.38 . . . no
C45 C44 H44 120.29 . . . no
C43 C44 H44 120.29 . . . no
C46 C47 H47 120.49 . . . no
C48 C47 H47 120.35 . . . no
C47 C48 H48 120.28 . . . no
C49 C48 H48 120.21 . . . no
C50 C49 H49 121.05 . . . no
C48 C49 H49 121.01 . . . no
N10 C50 H50 118.06 . . . no
C49 C50 H50 117.92 . . . no
C52 C51 H51 118.30 . . . no
N11 C51 H51 118.28 . . . no
C53 C52 H52 120.67 . . . no
C51 C52 H52 120.50 . . . no
C54 C53 H53 120.52 . . . no
C52 C53 H53 120.48 . . . no
C53 C54 H54 120.28 . . . no
C55 C54 H54 120.15 . . . no
C58 C57 H57 120.45 . . . no
C56 C57 H57 120.39 . . . no
C59 C58 H58 120.32 . . . no
C57 C58 H58 120.32 . . . no
C58 C59 H59 120.70 . . . no
C60 C59 H59 120.83 . . . no
C59 C60 H60 118.35 . . . no
N12 C60 H60 118.34 . . . no
O2 C61 O4 125.2(4) . . . no
O2 C61 C62 111.6(3) . . . no
O4 C61 C62 123.2(4) . . . no
O5 C62 C61 122.6(3) . . . no
O3 C62 O5 126.0(4) . . . no
O3 C62 C61 111.5(3) . . . no
O6 C63 C64 113.0(3) . . . no
O6 C63 O8 125.6(4) . . . no
O8 C63 C64 121.4(4) . . . no
O7 C64 C63 111.8(3) . . . no
O7 C64 O9 126.0(4) . . . no
O9 C64 C63 122.2(4) . . . no
O10 C65 C66 114.0(3) . . . no
O12 C65 C66 119.8(3) . . . no
O10 C65 O12 126.2(3) . . . no
O13 C66 C65 120.1(3) . . . no
O11 C66 O13 125.4(3) . . . no
O11 C66 C65 114.5(3) . . . no
H231 O23 H232 105(3) . . . no
H241 O24 H242 104(4) . . . no

loop_
_geom_bond_atom_site_label_1
_geom_bond_atom_site_label_2
_geom_bond_distance
_geom_bond_site_symmetry_1
_geom_bond_site_symmetry_2
_geom_bond_publ_flag
Nb1 O7 2.098(2) . . no
Nb1 O10 2.122(2) . . no
Nb1 O11 2.203(2) . . no
Nb1 O3 2.149(2) . . no
Nb1 O1 1.716(2) . . no
Nb1 O2 2.102(2) . . no
Nb1 O6 2.159(3) . . no
Ni1 N4 2.082(3) . . no
Ni1 N1 2.079(3) . . no
Ni1 N2 2.085(3) . . no
Ni1 N3 2.098(3) . . no
Ni1 N5 2.084(3) . . no
Ni1 N6 2.085(3) . . no
Ni2 N7 2.078(3) . . no
Ni2 N8 2.095(3) . . no
Ni2 N9 2.083(3) . . no
Ni2 N10 2.077(3) . . no
Ni2 N11 2.079(3) . . no
Ni2 N12 2.082(3) . . no
O2 C61 1.293(5) . . no
O3 C62 1.297(5) . . no
O4 C61 1.211(5) . . no
O5 C62 1.203(5) . . no
O6 C63 1.279(5) . . no
O7 C64 1.302(5) . . no
O8 C63 1.216(5) . . no
O9 C64 1.209(5) . . no
O10 C65 1.284(4) . . no
O11 C66 1.277(4) . . no
O12 C65 1.216(4) . . no
O13 C66 1.234(4) . . no
O17 H172 0.83(2) . . no
O17 H173 0.84(4) . . no
O17 H171 0.83(2) . . no
O18 H183 0.84(5) . . no
O18 H182 0.84(5) . . no
O18 H181 0.84(4) . . no
N1 C5 1.350(5) . . no
N1 C1 1.346(4) . . no
N2 C10 1.348(4) . . no
N2 C6 1.350(5) . . no
N3 C11 1.335(5) . . no
N3 C15 1.345(5) . . no
N4 C20 1.344(4) . . no
N4 C16 1.354(4) . . no
N5 C21 1.346(4) . . no
N5 C25 1.354(4) . . no
N6 C26 1.355(4) . . no
N6 C30 1.348(4) . . no
O19 H193 0.84(4) . . no
O19 H191 0.84(3) . . no
O19 H192 0.84(4) . . no
N7 C35 1.352(5) . . no
N7 C31 1.338(4) . . no
N8 C36 1.353(5) . . no
N8 C40 1.345(5) . . no
N9 C45 1.353(5) . . no
N9 C41 1.343(5) . . no
N10 C46 1.346(5) . . no
N10 C50 1.328(5) . . no
N11 C55 1.353(4) . . no
N11 C51 1.337(4) . . no
N12 C56 1.345(4) . . no
N12 C60 1.338(5) . . no
O20 H203 0.84(7) . . no
O20 H201 0.856(15) . . no
O20 H202 0.842(15) . . no
O14 H142 0.84(3) . . no
O14 H141 0.83(3) . . no
O15 H152 0.85(3) . . no
O15 H151 0.85(3) . . no
O16 H162 0.85(2) . . no
O16 H161 0.85(3) . . no
C1 C2 1.364(5) . . no
C2 C3 1.364(6) . . no
C3 C4 1.382(5) . . no
C4 C5 1.384(5) . . no
C5 C6 1.481(5) . . no
C6 C7 1.383(5) . . no
C7 C8 1.375(5) . . no
C8 C9 1.369(6) . . no
C9 C10 1.375(5) . . no
C11 C12 1.376(6) . . no
C12 C13 1.384(6) . . no
C13 C14 1.386(5) . . no
C14 C15 1.382(5) . . no
C15 C16 1.482(5) . . no
C16 C17 1.384(5) . . no
C17 C18 1.380(5) . . no
C18 C19 1.376(6) . . no
C19 C20 1.375(5) . . no
C21 C22 1.384(5) . . no
C22 C23 1.367(5) . . no
C23 C24 1.377(5) . . no
C24 C25 1.399(5) . . no
C25 C26 1.475(4) . . no
C26 C27 1.386(5) . . no
C27 C28 1.381(5) . . no
C28 C29 1.372(5) . . no
C29 C30 1.374(5) . . no
C1 H1 0.9293 . . no
C2 H2 0.9294 . . no
C3 H3 0.9298 . . no
C4 H4 0.9301 . . no
C7 H7 0.9304 . . no
C8 H8 0.9310 . . no
C9 H9 0.9298 . . no
C10 H10 0.9298 . . no
C11 H11 0.9305 . . no
C12 H12 0.9306 . . no
C13 H13 0.9296 . . no
C14 H14 0.9304 . . no
C17 H17 0.9306 . . no
C18 H18 0.9302 . . no
C19 H19 0.9309 . . no
C20 H20 0.9293 . . no
C21 H21 0.9298 . . no
O21 H211 0.86(4) . . no
O21 H212 0.85(5) . . no
C22 H22 0.9302 . . no
C23 H23 0.9290 . . no
C24 H24 0.9299 . . no
C27 H27 0.9307 . . no
C28 H28 0.9289 . . no
C29 H29 0.9295 . . no
C30 H30 0.9301 . . no
C31 C32 1.373(6) . . no
C32 C33 1.385(6) . . no
C33 C34 1.370(6) . . no
C34 C35 1.385(6) . . no
C35 C36 1.478(5) . . no
C36 C37 1.380(5) . . no
C37 C38 1.368(6) . . no
C38 C39 1.370(7) . . no
C39 C40 1.376(6) . . no
C41 C42 1.390(5) . . no
C42 C43 1.369(6) . . no
C43 C44 1.378(6) . . no
C44 C45 1.390(6) . . no
C45 C46 1.491(5) . . no
C46 C47 1.386(6) . . no
C47 C48 1.380(6) . . no
C48 C49 1.362(6) . . no
C49 C50 1.384(6) . . no
C51 C52 1.364(5) . . no
C52 C53 1.373(6) . . no
C53 C54 1.373(5) . . no
C54 C55 1.385(5) . . no
C55 C56 1.488(4) . . no
C56 C57 1.385(5) . . no
C57 C58 1.387(5) . . no
C58 C59 1.363(5) . . no
C59 C60 1.377(5) . . no
O22 H222 0.86(4) . . no
O22 H221 0.86(5) . . no
C31 H31 0.9292 . . no
C32 H32 0.9304 . . no
C33 H33 0.9302 . . no
C34 H34 0.9299 . . no
C37 H37 0.9293 . . no
C38 H38 0.9300 . . no
C39 H39 0.9300 . . no
C40 H40 0.9291 . . no
C41 H41 0.9297 . . no
C42 H42 0.9296 . . no
C43 H43 0.9293 . . no
C44 H44 0.9299 . . no
C47 H47 0.9303 . . no
C48 H48 0.9308 . . no
C49 H49 0.9292 . . no
C50 H50 0.9297 . . no
C51 H51 0.9292 . . no
C52 H52 0.9295 . . no
C53 H53 0.9288 . . no
C54 H54 0.9293 . . no
C57 H57 0.9307 . . no
C58 H58 0.9296 . . no
C59 H59 0.9288 . . no
C60 H60 0.9313 . . no
C61 C62 1.537(5) . . no
C63 C64 1.528(6) . . no
C65 C66 1.548(5) . . no
O23 H231 0.83(2) . . no
O23 H232 0.84(3) . . no
O24 H241 0.84(3) . . no
O24 H242 0.84(4) . . no

loop_
_geom_hbond_atom_site_label_D
_geom_hbond_atom_site_label_H
_geom_hbond_atom_site_label_A
_geom_hbond_distance_DH
_geom_hbond_distance_HA
_geom_hbond_distance_DA
_geom_hbond_angle_DHA
_geom_hbond_site_symmetry_A
_geom_hbond_publ_flag
O14 H141 O9 0.83(3) 2.05(4) 2.868(4) 170(4) . no
O14 H142 O4 0.84(3) 2.01(4) 2.828(5) 164(6) 3_666 no
O15 H151 O14 0.85(3) 1.92(3) 2.757(4) 168(3) . no
O15 H152 O3 0.85(3) 2.25(2) 3.058(4) 160(3) 1_545 no
O16 H161 O15 0.85(3) 1.99(4) 2.780(6) 155(6) . no
O16 H162 O21 0.85(2) 1.86(3) 2.695(7) 168(5) 1_545 no
O17 H171 O16 0.83(2) 1.96(3) 2.764(6) 165(4) . no
O17 H172 O20 0.83(2) 2.20(4) 2.762(5) 125(3) . no
O17 H173 O18 0.84(4) 1.93(3) 2.748(6) 166(8) . no
O18 H181 O8 0.84(4) 2.01(4) 2.797(5) 155(4) . no
O18 H182 O17 0.84(5) 1.96(3) 2.748(6) 156(8) . no
O18 H183 O19 0.84(5) 1.98(4) 2.782(5) 159(7) . no
O19 H191 Cl1 0.84(3) 2.37(3) 3.207(3) 176(3) 3_566 no
O19 H192 O18 0.84(4) 1.97(3) 2.782(5) 161(7) . no
O19 H193 O19 0.84(4) 2.01(5) 2.825(4) 164(7) 3_566 no
O20 H201 Cl1 0.856(15) 2.435(15) 3.265(5) 164(2) 3_566 no
O20 H202 O20 0.842(15) 2.05(2) 2.770(6) 143(2) 3_556 no
O20 H203 O17 0.84(7) 1.96(8) 2.762(5) 160(6) . no
O21 H211 Cl1 0.86(4) 2.47(5) 3.227(5) 147(5) . no
O21 H212 O10 0.85(5) 2.07(5) 2.899(5) 166(3) . no
O22 H221 Cl1 0.86(5) 2.29(5) 3.146(4) 174(4) . no
O22 H222 O6 0.86(4) 2.58(5) 3.236(5) 135(4) . no
O22 H222 O8 0.86(4) 2.34(5) 3.182(5) 168(5) . no
O23 H231 O12 0.83(2) 2.40(2) 2.949(4) 124(2) . no
O23 H231 O13 0.83(2) 2.14(3) 2.935(4) 160(2) . no
O23 H232 O24 0.84(3) 1.92(2) 2.751(4) 171(3) . no
O24 H241 O1 0.84(3) 2.00(3) 2.838(4) 171(5) 4_564 no
O24 H242 O22 0.84(4) 2.00(4) 2.829(6) 170(4) 4_564 no
C4 H4 O23 0.9300 2.4700 3.383(5) 168.00 1_545 no
C8 H8 O15 0.9300 2.3400 3.226(5) 159.00 . no
C12 H12 O16 0.9300 2.3900 3.216(6) 147.00 4_554 no
C19 H19 Cl1 0.9300 2.7600 3.484(4) 135.00 . no
C27 H27 O23 0.9300 2.4700 3.390(5) 169.00 2_545 no
C33 H33 O1 0.9300 2.4200 3.267(5) 152.00 4_564 no
C39 H39 O9 0.9300 2.5500 3.406(5) 154.00 . no
C47 H47 O23 0.9300 2.5600 3.462(5) 164.00 1_545 no
C49 H49 O5 0.9300 2.5100 3.324(5) 147.00 1_545 no
C52 H52 O2 0.9300 2.5900 3.333(5) 137.00 4_554 no
C54 H54 O11 0.9300 2.5000 3.153(4) 127.00 2_645 no
C57 H57 O13 0.9300 2.4200 3.335(4) 169.00 2_645 no

loop_
_geom_torsion_atom_site_label_1
_geom_torsion_atom_site_label_2
_geom_torsion_atom_site_label_3
_geom_torsion_atom_site_label_4
_geom_torsion
_geom_torsion_site_symmetry_1
_geom_torsion_site_symmetry_2
_geom_torsion_site_symmetry_3
_geom_torsion_site_symmetry_4
_geom_torsion_publ_flag
O11 Nb1 O2 C61 82.4(3) . . . . no
O1 Nb1 O3 C62 95.1(3) . . . . no
O2 Nb1 O3 C62 2.7(2) . . . . no
O6 Nb1 O3 C62 -162.7(2) . . . . no
O7 Nb1 O3 C62 -27.7(3) . . . . no
O10 Nb1 O3 C62 -176.3(3) . . . . no
O11 Nb1 O3 C62 -100.6(2) . . . . no
O1 Nb1 O6 C63 -111.6(3) . . . . no
O2 Nb1 O6 C63 -13.8(3) . . . . no
O3 Nb1 O6 C63 143.5(2) . . . . no
O7 Nb1 O6 C63 -5.4(2) . . . . no
O10 Nb1 O6 C63 157.1(3) . . . . no
O11 Nb1 O6 C63 81.6(2) . . . . no
O1 Nb1 O7 C64 92.4(3) . . . . no
O2 Nb1 O7 C64 -177.9(3) . . . . no
O3 Nb1 O7 C64 -147.1(2) . . . . no
O6 Nb1 O7 C64 7.6(2) . . . . no
O10 Nb1 O7 C64 -19.7(3) . . . . no
O11 Nb1 O7 C64 -75.4(2) . . . . no
O1 Nb1 O10 C65 -178.9(3) . . . . no
O2 Nb1 O10 C65 80.8(3) . . . . no
O3 Nb1 O10 C65 82.4(3) . . . . no
O6 Nb1 O10 C65 -89.4(3) . . . . no
O7 Nb1 O10 C65 -62.2(3) . . . . no
O11 Nb1 O10 C65 -3.4(2) . . . . no
O2 Nb1 O11 C66 -140.0(2) . . . . no
O1 Nb1 O2 C61 -92.6(3) . . . . no
O3 Nb1 O2 C61 4.9(2) . . . . no
O6 Nb1 O2 C61 171.4(2) . . . . no
O7 Nb1 O2 C61 162.9(3) . . . . no
O10 Nb1 O2 C61 6.6(3) . . . . no
O10 Nb1 O11 C66 4.3(2) . . . . no
O3 Nb1 O11 C66 -70.1(2) . . . . no
O6 Nb1 O11 C66 78.9(2) . . . . no
O7 Nb1 O11 C66 151.8(3) . . . . no
N2 Ni1 N1 C5 0.1(2) . . . . no
N3 Ni1 N1 C1 -83.1(3) . . . . no
N3 Ni1 N1 C5 92.1(2) . . . . no
N2 Ni1 N1 C1 -175.0(3) . . . . no
N1 Ni1 N2 C6 -2.6(2) . . . . no
N1 Ni1 N2 C10 -177.4(3) . . . . no
N3 Ni1 N2 C6 -96.1(2) . . . . no
N5 Ni1 N1 C1 12.9(3) . . . . no
N5 Ni1 N1 C5 -172.0(2) . . . . no
N6 Ni1 N1 C1 91.5(3) . . . . no
N6 Ni1 N1 C5 -93.3(2) . . . . no
N6 Ni1 N2 C10 -85.3(3) . . . . no
N1 Ni1 N3 C11 7.2(3) . . . . no
N1 Ni1 N3 C15 -176.0(2) . . . . no
N2 Ni1 N3 C11 86.2(3) . . . . no
N2 Ni1 N3 C15 -97.1(2) . . . . no
N4 Ni1 N3 C11 -179.1(3) . . . . no
N4 Ni1 N3 C15 -2.3(2) . . . . no
N5 Ni1 N3 C11 -86.6(3) . . . . no
N5 Ni1 N3 C15 90.2(2) . . . . no
N2 Ni1 N4 C16 91.3(2) . . . . no
N2 Ni1 N4 C20 -85.7(3) . . . . no
N3 Ni1 N2 C10 89.1(3) . . . . no
N4 Ni1 N2 C6 -174.6(2) . . . . no
N4 Ni1 N2 C10 10.5(3) . . . . no
N6 Ni1 N2 C6 89.6(2) . . . . no
N5 Ni1 N4 C16 -95.5(2) . . . . no
N5 Ni1 N4 C20 87.6(3) . . . . no
N6 Ni1 N4 C16 -174.3(2) . . . . no
N6 Ni1 N4 C20 8.8(3) . . . . no
N1 Ni1 N5 C21 -84.3(3) . . . . no
N1 Ni1 N5 C25 87.7(2) . . . . no
N3 Ni1 N5 C21 10.0(3) . . . . no
N3 Ni1 N5 C25 -178.0(2) . . . . no
N4 Ni1 N5 C21 88.7(3) . . . . no
N4 Ni1 N5 C25 -99.3(2) . . . . no
N6 Ni1 N5 C21 -176.5(3) . . . . no
N6 Ni1 N5 C25 -4.5(2) . . . . no
N1 Ni1 N6 C26 -91.6(2) . . . . no
N1 Ni1 N6 C30 90.8(2) . . . . no
N2 Ni1 N6 C26 -170.6(2) . . . . no
N2 Ni1 N6 C30 11.8(3) . . . . no
N4 Ni1 N6 C26 93.8(2) . . . . no
N4 Ni1 N6 C30 -83.8(2) . . . . no
N5 Ni1 N6 C26 1.3(2) . . . . no
N5 Ni1 N6 C30 -176.4(3) . . . . no
N3 Ni1 N4 C20 -177.3(3) . . . . no
N3 Ni1 N4 C16 -0.4(2) . . . . no
N11 Ni2 N7 C35 176.5(2) . . . . no
N11 Ni2 N7 C31 0.3(3) . . . . no
N7 Ni2 N8 C36 10.3(2) . . . . no
N7 Ni2 N8 C40 -177.3(3) . . . . no
N9 Ni2 N8 C36 -83.2(2) . . . . no
N9 Ni2 N8 C40 89.2(3) . . . . no
N10 Ni2 N8 C36 -162.3(2) . . . . no
N12 Ni2 N7 C31 79.7(3) . . . . no
N12 Ni2 N7 C35 -104.1(3) . . . . no
N11 Ni2 N12 C60 178.1(3) . . . . no
N12 Ni2 N8 C40 -86.9(3) . . . . no
N7 Ni2 N9 C41 12.9(3) . . . . no
N7 Ni2 N9 C45 -167.8(2) . . . . no
N8 Ni2 N9 C41 91.6(3) . . . . no
N8 Ni2 N9 C45 -89.1(3) . . . . no
N10 Ni2 N9 C41 -176.4(3) . . . . no
N10 Ni2 N9 C45 2.9(2) . . . . no
N11 Ni2 N9 C41 -82.9(3) . . . . no
N11 Ni2 N9 C45 96.3(3) . . . . no
N8 Ni2 N10 C46 80.6(3) . . . . no
N8 Ni2 N10 C50 -85.4(3) . . . . no
N9 Ni2 N10 C46 -8.3(2) . . . . no
N9 Ni2 N10 C50 -174.3(3) . . . . no
N11 Ni2 N10 C46 -103.4(3) . . . . no
N11 Ni2 N10 C50 90.6(3) . . . . no
N8 Ni2 N7 C31 175.5(3) . . . . no
N8 Ni2 N7 C35 -8.3(2) . . . . no
N9 Ni2 N7 C31 -95.9(3) . . . . no
N9 Ni2 N7 C35 80.4(3) . . . . no
N9 Ni2 N11 C55 -176.4(2) . . . . no
N10 Ni2 N11 C51 82.0(3) . . . . no
N10 Ni2 N11 C55 -96.9(2) . . . . no
N12 Ni2 N11 C51 178.0(3) . . . . no
N12 Ni2 N11 C55 -0.9(2) . . . . no
N7 Ni2 N12 C56 -91.0(2) . . . . no
N7 Ni2 N12 C60 82.9(3) . . . . no
N8 Ni2 N12 C56 -169.8(2) . . . . no
N8 Ni2 N12 C60 4.0(3) . . . . no
N10 Ni2 N12 C56 97.6(2) . . . . no
N10 Ni2 N12 C60 -88.6(3) . . . . no
N11 Ni2 N12 C56 4.3(2) . . . . no
N12 Ni2 N10 C46 176.9(2) . . . . no
N12 Ni2 N10 C50 10.9(3) . . . . no
N7 Ni2 N11 C51 -91.4(3) . . . . no
N7 Ni2 N11 C55 89.7(2) . . . . no
N9 Ni2 N11 C51 2.5(3) . . . . no
N12 Ni2 N8 C36 100.7(2) . . . . no
N10 Ni2 N8 C40 10.0(3) . . . . no
Nb1 O2 C61 O4 169.6(3) . . . . no
Nb1 O2 C61 C62 -10.2(4) . . . . no
Nb1 O3 C62 O5 172.1(3) . . . . no
Nb1 O3 C62 C61 -8.2(4) . . . . no
Nb1 O6 C63 O8 -178.1(3) . . . . no
Nb1 O6 C63 C64 3.0(4) . . . . no
Nb1 O7 C64 O9 171.8(3) . . . . no
Nb1 O7 C64 C63 -8.4(4) . . . . no
Nb1 O10 C65 C66 2.1(4) . . . . no
Nb1 O10 C65 O12 -178.7(3) . . . . no
Nb1 O11 C66 O13 176.4(3) . . . . no
Nb1 O11 C66 C65 -4.6(4) . . . . no
C1 N1 C5 C4 -2.0(5) . . . . no
C5 N1 C1 C2 0.2(5) . . . . no
C1 N1 C5 C6 177.8(3) . . . . no
Ni1 N1 C5 C6 2.2(4) . . . . no
Ni1 N1 C1 C2 175.3(3) . . . . no
Ni1 N1 C5 C4 -177.6(3) . . . . no
Ni1 N2 C10 C9 175.3(3) . . . . no
C10 N2 C6 C7 -0.9(5) . . . . no
C6 N2 C10 C9 0.6(5) . . . . no
Ni1 N2 C6 C5 4.5(4) . . . . no
C10 N2 C6 C5 179.8(3) . . . . no
Ni1 N2 C6 C7 -176.2(3) . . . . no
C11 N3 C15 C16 -178.5(3) . . . . no
Ni1 N3 C11 C12 175.4(3) . . . . no
C11 N3 C15 C14 2.2(5) . . . . no
Ni1 N3 C15 C14 -174.8(3) . . . . no
C15 N3 C11 C12 -1.3(5) . . . . no
Ni1 N3 C15 C16 4.5(4) . . . . no
C16 N4 C20 C19 -0.5(5) . . . . no
C20 N4 C16 C15 180.0(3) . . . . no
Ni1 N4 C16 C15 2.8(4) . . . . no
Ni1 N4 C16 C17 -176.7(3) . . . . no
Ni1 N4 C20 C19 176.3(3) . . . . no
C20 N4 C16 C17 0.5(5) . . . . no
Ni1 N5 C21 C22 169.6(3) . . . . no
C25 N5 C21 C22 -2.3(5) . . . . no
C21 N5 C25 C26 179.7(3) . . . . no
Ni1 N5 C25 C24 -172.4(2) . . . . no
C21 N5 C25 C24 0.3(5) . . . . no
Ni1 N5 C25 C26 6.9(3) . . . . no
C30 N6 C26 C27 0.9(4) . . . . no
C30 N6 C26 C25 179.8(2) . . . . no
Ni1 N6 C30 C29 176.1(2) . . . . no
Ni1 N6 C26 C25 1.9(3) . . . . no
Ni1 N6 C26 C27 -176.9(2) . . . . no
C26 N6 C30 C29 -1.5(4) . . . . no
C35 N7 C31 C32 -0.3(5) . . . . no
C31 N7 C35 C36 -178.2(3) . . . . no
Ni2 N7 C31 C32 175.8(3) . . . . no
C31 N7 C35 C34 1.8(5) . . . . no
Ni2 N7 C35 C36 5.2(4) . . . . no
Ni2 N7 C35 C34 -174.8(3) . . . . no
Ni2 N8 C36 C37 170.6(3) . . . . no
C36 N8 C40 C39 1.6(6) . . . . no
C40 N8 C36 C37 -2.5(5) . . . . no
Ni2 N8 C36 C35 -10.7(4) . . . . no
Ni2 N8 C40 C39 -170.5(3) . . . . no
C40 N8 C36 C35 176.2(3) . . . . no
Ni2 N9 C45 C44 -177.4(3) . . . . no
Ni2 N9 C45 C46 2.4(4) . . . . no
Ni2 N9 C41 C42 178.6(3) . . . . no
C41 N9 C45 C44 1.9(5) . . . . no
C41 N9 C45 C46 -178.3(3) . . . . no
C45 N9 C41 C42 -0.7(5) . . . . no
Ni2 N10 C50 C49 163.9(3) . . . . no
C50 N10 C46 C47 0.8(5) . . . . no
Ni2 N10 C46 C45 12.0(4) . . . . no
C50 N10 C46 C45 179.4(3) . . . . no
C46 N10 C50 C49 -1.8(6) . . . . no
Ni2 N10 C46 C47 -166.6(3) . . . . no
Ni2 N11 C55 C54 177.4(2) . . . . no
C51 N11 C55 C56 178.6(3) . . . . no
Ni2 N11 C55 C56 -2.4(3) . . . . no
Ni2 N11 C51 C52 -176.9(3) . . . . no
C55 N11 C51 C52 2.0(5) . . . . no
C51 N11 C55 C54 -1.6(5) . . . . no
C60 N12 C56 C57 -1.8(5) . . . . no
Ni2 N12 C56 C55 -6.8(3) . . . . no
C56 N12 C60 C59 0.6(5) . . . . no
Ni2 N12 C56 C57 172.6(3) . . . . no
C60 N12 C56 C55 178.8(3) . . . . no
Ni2 N12 C60 C59 -173.1(3) . . . . no
N1 C1 C2 C3 0.8(6) . . . . no
C1 C2 C3 C4 0.0(6) . . . . no
C2 C3 C4 C5 -1.7(6) . . . . no
C3 C4 C5 C6 -177.0(3) . . . . no
C3 C4 C5 N1 2.7(5) . . . . no
N1 C5 C6 C7 176.3(3) . . . . no
C4 C5 C6 N2 175.3(3) . . . . no
C4 C5 C6 C7 -4.0(6) . . . . no
N1 C5 C6 N2 -4.4(4) . . . . no
C5 C6 C7 C8 179.9(3) . . . . no
N2 C6 C7 C8 0.7(5) . . . . no
C6 C7 C8 C9 -0.1(6) . . . . no
C7 C8 C9 C10 -0.2(6) . . . . no
C8 C9 C10 N2 0.0(5) . . . . no
N3 C11 C12 C13 -0.6(6) . . . . no
C11 C12 C13 C14 1.4(6) . . . . no
C12 C13 C14 C15 -0.5(6) . . . . no
C13 C14 C15 C16 179.4(3) . . . . no
C13 C14 C15 N3 -1.4(6) . . . . no
N3 C15 C16 N4 -4.8(4) . . . . no
N3 C15 C16 C17 174.7(3) . . . . no
C14 C15 C16 C17 -6.1(5) . . . . no
C14 C15 C16 N4 174.5(3) . . . . no
C15 C16 C17 C18 -179.7(3) . . . . no
N4 C16 C17 C18 -0.2(5) . . . . no
C16 C17 C18 C19 0.0(6) . . . . no
C17 C18 C19 C20 0.0(6) . . . . no
C18 C19 C20 N4 0.3(6) . . . . no
N5 C21 C22 C23 2.5(6) . . . . no
C21 C22 C23 C24 -0.7(6) . . . . no
C22 C23 C24 C25 -1.1(6) . . . . no
C23 C24 C25 C26 -177.9(3) . . . . no
C23 C24 C25 N5 1.3(5) . . . . no
N5 C25 C26 C27 173.0(3) . . . . no
C24 C25 C26 C27 -7.7(5) . . . . no
N5 C25 C26 N6 -5.9(4) . . . . no
C24 C25 C26 N6 173.4(3) . . . . no
C25 C26 C27 C28 -178.6(3) . . . . no
N6 C26 C27 C28 0.1(5) . . . . no
C26 C27 C28 C29 -0.7(6) . . . . no
C27 C28 C29 C30 0.2(6) . . . . no
C28 C29 C30 N6 1.0(5) . . . . no
N7 C31 C32 C33 -1.2(6) . . . . no
C31 C32 C33 C34 1.3(6) . . . . no
C32 C33 C34 C35 0.0(6) . . . . no
C33 C34 C35 N7 -1.6(6) . . . . no
C33 C34 C35 C36 178.4(4) . . . . no
C34 C35 C36 C37 2.4(6) . . . . no
N7 C35 C36 N8 3.7(5) . . . . no
C34 C35 C36 N8 -176.3(4) . . . . no
N7 C35 C36 C37 -177.6(3) . . . . no
N8 C36 C37 C38 0.7(6) . . . . no
C35 C36 C37 C38 -177.9(4) . . . . no
C36 C37 C38 C39 2.0(6) . . . . no
C37 C38 C39 C40 -2.9(7) . . . . no
C38 C39 C40 N8 1.1(6) . . . . no
N9 C41 C42 C43 -0.8(6) . . . . no
C41 C42 C43 C44 1.0(6) . . . . no
C42 C43 C44 C45 0.2(6) . . . . no
C43 C44 C45 C46 178.5(4) . . . . no
C43 C44 C45 N9 -1.7(6) . . . . no
C44 C45 C46 N10 170.1(4) . . . . no
N9 C45 C46 C47 169.0(4) . . . . no
C44 C45 C46 C47 -11.3(6) . . . . no
N9 C45 C46 N10 -9.6(5) . . . . no
N10 C46 C47 C48 0.5(6) . . . . no
C45 C46 C47 C48 -178.0(4) . . . . no
C46 C47 C48 C49 -0.9(6) . . . . no
C47 C48 C49 C50 0.0(6) . . . . no
C48 C49 C50 N10 1.4(6) . . . . no
N11 C51 C52 C53 -1.0(6) . . . . no
C51 C52 C53 C54 -0.4(6) . . . . no
C52 C53 C54 C55 0.7(6) . . . . no
C53 C54 C55 C56 -180.0(3) . . . . no
C53 C54 C55 N11 0.2(5) . . . . no
N11 C55 C56 N12 6.2(4) . . . . no
N11 C55 C56 C57 -173.2(3) . . . . no
C54 C55 C56 N12 -173.7(3) . . . . no
C54 C55 C56 C57 7.0(5) . . . . no
C55 C56 C57 C58 -179.4(3) . . . . no
N12 C56 C57 C58 1.2(5) . . . . no
C56 C57 C58 C59 0.7(6) . . . . no
C57 C58 C59 C60 -1.9(6) . . . . no
C58 C59 C60 N12 1.3(6) . . . . no
O4 C61 C62 O5 11.2(6) . . . . no
O2 C61 C62 O3 11.3(4) . . . . no
O4 C61 C62 O3 -168.5(3) . . . . no
O2 C61 C62 O5 -169.0(3) . . . . no
O8 C63 C64 O7 -175.8(3) . . . . no
O8 C63 C64 O9 4.1(6) . . . . no
O6 C63 C64 O9 -176.9(3) . . . . no
O6 C63 C64 O7 3.2(4) . . . . no
O10 C65 C66 O13 -179.2(3) . . . . no
O12 C65 C66 O11 -177.5(3) . . . . no
O12 C65 C66 O13 1.6(5) . . . . no
O10 C65 C66 O11 1.7(5) . . . . no
